data_1507370
loop_
_publ_author_name
'Odom, Susan A.'
'Parkin, Sean R.'
'Anthony, John E.'

_publ_section_title
;
 Tetracene derivatives as potential red emitters for organic LEDs.
;
_journal_issue 23
_journal_name_full 'Organic letters'
_journal_page_first 4245
_journal_page_last 4248
_journal_paper_doi 10.1021/ol035415e
_journal_volume 5
_journal_year 2003
_chemical_formula_sum 'C42 H56 O2 Si2'
_chemical_formula_weight 649.05
_chemical_name_systematic
;
  ?
;
_space_group_IT_number 2
_symmetry_space_group_name_Hall '-P 1'
_symmetry_space_group_name_H-M 'P -1'
_atom_sites_solution_hydrogens geom
_atom_sites_solution_primary direct
_atom_sites_solution_secondary difmap
_audit_creation_method SHELXL-97
_cell_angle_alpha 103.31(3)
_cell_angle_beta 92.60(3)
_cell_angle_gamma 90.83(3)
_cell_formula_units_Z 2
_cell_length_a 7.6512(15)
_cell_length_b 11.831(2)
_cell_length_c 21.589(4)
_cell_measurement_temperature 90(2)
_cell_volume 1899.2(7)
_computing_structure_refinement 'SHELXL-97 (Sheldrick, 1997)'
_computing_structure_solution 'SHELXS-97 (Sheldrick, 1990)'
_diffrn_ambient_temperature 90(2)
_diffrn_measured_fraction_theta_full 0.999
_diffrn_measured_fraction_theta_max 0.999
_diffrn_radiation_monochromator graphite
_diffrn_radiation_source 'fine-focus sealed tube'
_diffrn_radiation_type MoK\a
_diffrn_radiation_wavelength 0.71073
_diffrn_reflns_av_R_equivalents 0.0653
_diffrn_reflns_av_sigmaI/netI 0.1151
_diffrn_reflns_limit_h_max 9
_diffrn_reflns_limit_h_min -9
_diffrn_reflns_limit_k_max 15
_diffrn_reflns_limit_k_min -15
_diffrn_reflns_limit_l_max 27
_diffrn_reflns_limit_l_min -27
_diffrn_reflns_number 17249
_diffrn_reflns_theta_full 27.47
_diffrn_reflns_theta_max 27.47
_diffrn_reflns_theta_min 1.77
_exptl_absorpt_coefficient_mu 0.127
_exptl_absorpt_correction_T_max 0.9874
_exptl_absorpt_correction_T_min 0.9690
_exptl_crystal_density_diffrn 1.135
_exptl_crystal_density_method 'not measured'
_exptl_crystal_F_000 704
_exptl_crystal_size_max 0.25
_exptl_crystal_size_mid 0.15
_exptl_crystal_size_min 0.10
_refine_diff_density_max 0.471
_refine_diff_density_min -0.323
_refine_diff_density_rms 0.053
_refine_ls_extinction_method none
_refine_ls_goodness_of_fit_ref 0.962
_refine_ls_hydrogen_treatment mixed
_refine_ls_matrix_type full
_refine_ls_number_parameters 429
_refine_ls_number_reflns 8674
_refine_ls_number_restraints 0
_refine_ls_restrained_S_all 0.962
_refine_ls_R_factor_all 0.1128
_refine_ls_R_factor_gt 0.0509
_refine_ls_shift/su_max 0.002
_refine_ls_shift/su_mean 0.000
_refine_ls_structure_factor_coef Fsqd
_refine_ls_weighting_details 'calc w=1/[\s^2^(Fo^2^)+(0.0456P)^2^+0.0000P] where P=(Fo^2^+2Fc^2^)/3'
_refine_ls_weighting_scheme calc
_refine_ls_wR_factor_gt 0.0961
_refine_ls_wR_factor_ref 0.1137
_reflns_number_gt 5069
_reflns_number_total 8674
_reflns_threshold_expression >2sigma(I)
_cod_data_source_file ol035415esi20030923_031232.cif
_cod_data_source_block k02257
_cod_database_code 1507370

loop_
_symmetry_equiv_pos_as_xyz
'x, y, z'
'-x, -y, -z'

loop_
_atom_site_label
_atom_site_type_symbol
_atom_site_fract_x
_atom_site_fract_y
_atom_site_fract_z
_atom_site_U_iso_or_equiv
_atom_site_adp_type
_atom_site_occupancy
_atom_site_symmetry_multiplicity
_atom_site_calc_flag
_atom_site_refinement_flags
Si1 Si 0.54231(7) 0.62433(4) 0.38118(2) 0.02170(15) Uani 1 1 d .
Si2 Si 1.65607(7) 1.07741(4) 0.17039(2) 0.02134(15) Uani 1 1 d .
O1 O 0.82245(15) 0.52256(10) 0.19541(5) 0.0212(3) Uani 1 1 d .
O2 O 1.39768(15) 0.72437(10) 0.11052(5) 0.0200(3) Uani 1 1 d .
C1 C 0.9513(2) 0.74510(15) 0.26873(8) 0.0184(4) Uani 1 1 d .
C2 C 1.0272(2) 0.68568(15) 0.21145(8) 0.0166(4) Uani 1 1 d .
C3 C 0.9659(2) 0.57556(15) 0.17616(8) 0.0171(4) Uani 1 1 d .
C4 C 1.0488(2) 0.51370(15) 0.12302(8) 0.0173(4) Uani 1 1 d .
C5 C 0.9908(2) 0.39904(15) 0.08928(9) 0.0222(5) Uani 1 1 d .
H5 H 0.8936 0.3628 0.1035 0.027 Uiso 1 1 calc R
C6 C 1.0733(2) 0.34217(16) 0.03742(9) 0.0247(5) Uani 1 1 d .
H6 H 1.0331 0.2665 0.0157 0.030 Uiso 1 1 calc R
C7 C 1.2189(2) 0.39394(16) 0.01511(9) 0.0241(5) Uani 1 1 d .
H7 H 1.2743 0.3534 -0.0217 0.029 Uiso 1 1 calc R
C8 C 1.2791(2) 0.50135(16) 0.04628(8) 0.0227(5) Uani 1 1 d .
H8 H 1.3777 0.5346 0.0312 0.027 Uiso 1 1 calc R
C9 C 1.1971(2) 0.56555(15) 0.10132(8) 0.0187(4) Uani 1 1 d .
C10 C 1.2546(2) 0.67673(15) 0.13319(8) 0.0186(4) Uani 1 1 d .
C11 C 1.1774(2) 0.73898(15) 0.18883(8) 0.0170(4) Uani 1 1 d .
C12 C 1.2377(2) 0.85266(15) 0.22228(8) 0.0177(4) Uani 1 1 d .
C13 C 1.1585(2) 0.91019(15) 0.27835(8) 0.0197(4) Uani 1 1 d .
C14 C 1.2151(2) 1.02458(16) 0.31180(9) 0.0242(5) Uani 1 1 d .
H14 H 1.3062 1.0631 0.2956 0.029 Uiso 1 1 calc R
C15 C 1.1411(3) 1.07914(17) 0.36634(9) 0.0286(5) Uani 1 1 d .
H15 H 1.1799 1.1555 0.3875 0.034 Uiso 1 1 calc R
C16 C 1.0067(3) 1.02312(17) 0.39173(9) 0.0308(5) Uani 1 1 d .
H16 H 0.9582 1.0609 0.4306 0.037 Uiso 1 1 calc R
C17 C 0.9468(2) 0.91566(16) 0.36083(9) 0.0260(5) Uani 1 1 d .
H17 H 0.8558 0.8794 0.3784 0.031 Uiso 1 1 calc R
C18 C 1.0175(2) 0.85540(16) 0.30230(8) 0.0196(4) Uani 1 1 d .
C19 C 0.8088(2) 0.69722(15) 0.29654(9) 0.0204(4) Uani 1 1 d .
C20 C 0.6912(2) 0.67071(16) 0.32651(9) 0.0225(5) Uani 1 1 d .
C21 C 0.3917(3) 0.74662(16) 0.41367(10) 0.0317(5) Uani 1 1 d .
H21 H 0.2905 0.7390 0.3819 0.038 Uiso 1 1 calc R
C22 C 0.3145(3) 0.7340(2) 0.47664(11) 0.0587(8) Uani 1 1 d .
H22A H 0.4081 0.7449 0.5102 0.088 Uiso 1 1 calc R
H22B H 0.2608 0.6563 0.4708 0.088 Uiso 1 1 calc R
H22C H 0.2257 0.7927 0.4890 0.088 Uiso 1 1 calc R
C23 C 0.4699(3) 0.86887(17) 0.42084(10) 0.0422(6) Uani 1 1 d .
H23A H 0.3803 0.9263 0.4347 0.063 Uiso 1 1 calc R
H23B H 0.5115 0.8771 0.3798 0.063 Uiso 1 1 calc R
H23C H 0.5681 0.8816 0.4526 0.063 Uiso 1 1 calc R
C24 C 0.6926(2) 0.58594(16) 0.44422(9) 0.0245(5) Uani 1 1 d .
H24 H 0.6184 0.5594 0.4754 0.029 Uiso 1 1 calc R
C25 C 0.8053(3) 0.69094(17) 0.48107(9) 0.0375(6) Uani 1 1 d .
H25A H 0.8817 0.6671 0.5132 0.056 Uiso 1 1 calc R
H25B H 0.7290 0.7524 0.5021 0.056 Uiso 1 1 calc R
H25C H 0.8769 0.7202 0.4514 0.056 Uiso 1 1 calc R
C26 C 0.8111(2) 0.48578(17) 0.41565(9) 0.0321(5) Uani 1 1 d .
H26A H 0.8813 0.5081 0.3833 0.048 Uiso 1 1 calc R
H26B H 0.7388 0.4167 0.3959 0.048 Uiso 1 1 calc R
H26C H 0.8889 0.4685 0.4494 0.048 Uiso 1 1 calc R
C27 C 0.4163(2) 0.49127(15) 0.33529(8) 0.0219(5) Uani 1 1 d .
H27 H 0.5023 0.4417 0.3085 0.026 Uiso 1 1 calc R
C28 C 0.3358(2) 0.41589(17) 0.37626(9) 0.0318(5) Uani 1 1 d .
H28A H 0.2499 0.4608 0.4035 0.048 Uiso 1 1 calc R
H28B H 0.4283 0.3916 0.4030 0.048 Uiso 1 1 calc R
H28C H 0.2777 0.3470 0.3485 0.048 Uiso 1 1 calc R
C29 C 0.2754(2) 0.52063(17) 0.28880(9) 0.0294(5) Uani 1 1 d .
H29A H 0.2279 0.4487 0.2606 0.044 Uiso 1 1 calc R
H29B H 0.3274 0.5698 0.2633 0.044 Uiso 1 1 calc R
H29C H 0.1810 0.5621 0.3129 0.044 Uiso 1 1 calc R
C30 C 1.3769(2) 0.91557(16) 0.20142(8) 0.0200(4) Uani 1 1 d .
C31 C 1.4866(2) 0.98107(16) 0.18940(8) 0.0210(5) Uani 1 1 d .
C32 C 1.7920(2) 0.98376(15) 0.10914(9) 0.0234(5) Uani 1 1 d .
H32 H 1.7188 0.9624 0.0684 0.028 Uiso 1 1 calc R
C33 C 1.9586(3) 1.04561(17) 0.09566(10) 0.0397(6) Uani 1 1 d .
H33A H 2.0377 1.0623 0.1338 0.060 Uiso 1 1 calc R
H33B H 1.9279 1.1185 0.0842 0.060 Uiso 1 1 calc R
H33C H 2.0168 0.9955 0.0604 0.060 Uiso 1 1 calc R
C34 C 1.8378(2) 0.87037(15) 0.12853(9) 0.0275(5) Uani 1 1 d .
H34A H 1.9103 0.8236 0.0965 0.041 Uiso 1 1 calc R
H34B H 1.7299 0.8267 0.1315 0.041 Uiso 1 1 calc R
H34C H 1.9025 0.8885 0.1700 0.041 Uiso 1 1 calc R
C35 C 1.5387(2) 1.18942(16) 0.13544(9) 0.0248(5) Uani 1 1 d .
H35 H 1.6286 1.2461 0.1277 0.030 Uiso 1 1 calc R
C36 C 1.4444(3) 1.13315(17) 0.07118(9) 0.0330(5) Uani 1 1 d .
H36A H 1.3609 1.0733 0.0770 0.050 Uiso 1 1 calc R
H36B H 1.5304 1.0977 0.0408 0.050 Uiso 1 1 calc R
H36C H 1.3816 1.1926 0.0548 0.050 Uiso 1 1 calc R
C37 C 1.4079(3) 1.25722(17) 0.18018(9) 0.0346(5) Uani 1 1 d .
H37A H 1.3482 1.3123 0.1594 0.052 Uiso 1 1 calc R
H37B H 1.4701 1.2997 0.2195 0.052 Uiso 1 1 calc R
H37C H 1.3215 1.2031 0.1903 0.052 Uiso 1 1 calc R
C38 C 1.7919(2) 1.14266(16) 0.24567(9) 0.0256(5) Uani 1 1 d .
H38 H 1.8846 1.0856 0.2495 0.031 Uiso 1 1 calc R
C39 C 1.6885(3) 1.15980(17) 0.30670(9) 0.0326(5) Uani 1 1 d .
H39A H 1.7663 1.1937 0.3438 0.049 Uiso 1 1 calc R
H39B H 1.6418 1.0845 0.3109 0.049 Uiso 1 1 calc R
H39C H 1.5916 1.2121 0.3041 0.049 Uiso 1 1 calc R
C40 C 1.8876(3) 1.25685(16) 0.24348(10) 0.0353(5) Uani 1 1 d .
H40A H 1.8019 1.3174 0.2429 0.053 Uiso 1 1 calc R
H40B H 1.9545 1.2450 0.2050 0.053 Uiso 1 1 calc R
H40C H 1.9675 1.2809 0.2812 0.053 Uiso 1 1 calc R
C41 C 0.6598(2) 0.54747(17) 0.16603(9) 0.0292(5) Uani 1 1 d .
H41A H 0.6437 0.6316 0.1759 0.044 Uiso 1 1 calc R
H41B H 0.5630 0.5096 0.1824 0.044 Uiso 1 1 calc R
H41C H 0.6616 0.5182 0.1198 0.044 Uiso 1 1 calc R
C42 C 1.3532(2) 0.78204(16) 0.06066(8) 0.0272(5) Uani 1 1 d .
H42A H 1.3109 0.7246 0.0224 0.041 Uiso 1 1 calc R
H42B H 1.4570 0.8232 0.0511 0.041 Uiso 1 1 calc R
H42C H 1.2613 0.8378 0.0744 0.041 Uiso 1 1 calc R

loop_
_atom_site_aniso_label
_atom_site_aniso_U_11
_atom_site_aniso_U_22
_atom_site_aniso_U_33
_atom_site_aniso_U_23
_atom_site_aniso_U_13
_atom_site_aniso_U_12
Si1 0.0222(3) 0.0226(3) 0.0212(3) 0.0058(2) 0.0071(2) 0.0009(2)
Si2 0.0204(3) 0.0181(3) 0.0257(3) 0.0052(2) 0.0035(2) -0.0022(2)
O1 0.0193(7) 0.0217(7) 0.0239(7) 0.0074(6) 0.0036(6) -0.0027(6)
O2 0.0175(7) 0.0219(7) 0.0216(7) 0.0069(6) 0.0042(6) -0.0030(6)
C1 0.0174(11) 0.0193(11) 0.0201(11) 0.0073(9) 0.0025(9) 0.0005(9)
C2 0.0151(10) 0.0176(10) 0.0185(11) 0.0073(8) -0.0004(8) 0.0015(8)
C3 0.0150(10) 0.0189(10) 0.0207(11) 0.0106(9) 0.0026(9) -0.0001(9)
C4 0.0171(11) 0.0169(10) 0.0187(11) 0.0056(8) -0.0003(9) 0.0013(9)
C5 0.0221(11) 0.0205(11) 0.0250(11) 0.0077(9) 0.0017(9) -0.0043(9)
C6 0.0248(12) 0.0195(11) 0.0274(12) 0.0012(9) -0.0004(10) -0.0022(9)
C7 0.0269(12) 0.0224(11) 0.0222(11) 0.0024(9) 0.0055(9) 0.0033(10)
C8 0.0218(11) 0.0241(11) 0.0233(11) 0.0067(9) 0.0046(9) 0.0016(9)
C9 0.0183(11) 0.0189(11) 0.0196(11) 0.0059(9) 0.0003(9) 0.0008(9)
C10 0.0157(11) 0.0196(11) 0.0224(11) 0.0084(9) 0.0039(9) 0.0001(9)
C11 0.0164(11) 0.0182(11) 0.0182(10) 0.0076(8) 0.0010(9) 0.0009(8)
C12 0.0170(11) 0.0177(10) 0.0190(11) 0.0053(8) 0.0005(9) -0.0002(9)
C13 0.0204(11) 0.0198(11) 0.0199(11) 0.0064(9) 0.0000(9) -0.0002(9)
C14 0.0270(12) 0.0225(11) 0.0225(11) 0.0037(9) 0.0045(9) -0.0041(9)
C15 0.0363(13) 0.0196(11) 0.0258(12) -0.0028(9) 0.0038(10) -0.0049(10)
C16 0.0388(13) 0.0279(13) 0.0232(12) -0.0012(10) 0.0123(10) 0.0004(11)
C17 0.0284(12) 0.0265(12) 0.0238(12) 0.0060(9) 0.0092(10) -0.0023(10)
C18 0.0202(11) 0.0206(11) 0.0195(11) 0.0074(9) 0.0031(9) 0.0005(9)
C19 0.0242(12) 0.0173(11) 0.0194(11) 0.0032(8) 0.0009(9) 0.0016(9)
C20 0.0242(12) 0.0213(11) 0.0216(11) 0.0036(9) 0.0029(10) 0.0023(9)
C21 0.0276(12) 0.0287(12) 0.0380(13) 0.0045(10) 0.0075(10) 0.0052(10)
C22 0.0616(17) 0.0495(16) 0.0661(18) 0.0069(13) 0.0446(15) 0.0168(14)
C23 0.0460(15) 0.0283(13) 0.0503(15) 0.0031(11) 0.0086(12) 0.0097(11)
C24 0.0287(12) 0.0249(11) 0.0196(11) 0.0042(9) 0.0039(9) -0.0028(9)
C25 0.0440(14) 0.0379(14) 0.0291(13) 0.0063(11) -0.0066(11) -0.0040(11)
C26 0.0290(12) 0.0359(13) 0.0313(13) 0.0087(10) -0.0038(10) 0.0013(10)
C27 0.0230(11) 0.0223(11) 0.0212(11) 0.0063(9) 0.0040(9) 0.0016(9)
C28 0.0287(12) 0.0360(13) 0.0332(13) 0.0137(10) 0.0003(10) -0.0059(10)
C29 0.0245(12) 0.0339(13) 0.0301(12) 0.0077(10) 0.0024(10) 0.0016(10)
C30 0.0226(11) 0.0184(11) 0.0168(11) -0.0004(8) 0.0014(9) 0.0014(9)
C31 0.0232(11) 0.0198(11) 0.0183(11) 0.0010(9) 0.0021(9) 0.0004(9)
C32 0.0231(11) 0.0237(11) 0.0245(11) 0.0080(9) 0.0015(9) -0.0020(9)
C33 0.0367(14) 0.0328(13) 0.0496(15) 0.0060(11) 0.0205(12) -0.0026(11)
C34 0.0298(12) 0.0257(12) 0.0252(12) 0.0021(9) 0.0013(10) 0.0050(10)
C35 0.0208(11) 0.0216(11) 0.0326(12) 0.0069(9) 0.0050(10) -0.0019(9)
C36 0.0400(13) 0.0337(13) 0.0278(12) 0.0105(10) 0.0066(11) 0.0121(11)
C37 0.0358(13) 0.0317(13) 0.0326(13) 0.0002(10) -0.0029(11) 0.0082(11)
C38 0.0230(11) 0.0211(11) 0.0316(12) 0.0042(9) 0.0001(10) -0.0001(9)
C39 0.0349(13) 0.0292(12) 0.0304(13) 0.0010(10) -0.0034(10) -0.0040(10)
C40 0.0337(13) 0.0299(13) 0.0393(13) 0.0026(10) -0.0013(11) -0.0073(10)
C41 0.0169(11) 0.0398(13) 0.0314(12) 0.0100(10) 0.0005(10) -0.0046(10)
C42 0.0321(12) 0.0287(12) 0.0223(11) 0.0085(9) 0.0053(10) -0.0042(10)

loop_
_atom_type_symbol
_atom_type_description
_atom_type_scat_dispersion_real
_atom_type_scat_dispersion_imag
_atom_type_scat_source
C C 0.0033 0.0016 'International Tables Vol C Tables 4.2.6.8 and 6.1.1.4'
H H 0.0000 0.0000 'International Tables Vol C Tables 4.2.6.8 and 6.1.1.4'
O O 0.0106 0.0060 'International Tables Vol C Tables 4.2.6.8 and 6.1.1.4'
Si Si 0.0817 0.0704 'International Tables Vol C Tables 4.2.6.8 and 6.1.1.4'

loop_
_geom_angle_atom_site_label_1
_geom_angle_atom_site_label_2
_geom_angle_atom_site_label_3
_geom_angle
C20 Si1 C27 107.83(9)
C20 Si1 C24 104.21(9)
C27 Si1 C24 110.18(8)
C20 Si1 C21 109.39(9)
C27 Si1 C21 111.53(9)
C24 Si1 C21 113.30(9)
C31 Si2 C32 106.33(8)
C31 Si2 C38 108.49(8)
C32 Si2 C38 111.19(9)
C31 Si2 C35 106.71(8)
C32 Si2 C35 110.52(8)
C38 Si2 C35 113.24(9)
C3 O1 C41 113.22(13)
C10 O2 C42 113.61(13)
C18 C1 C2 120.64(16)
C18 C1 C19 116.12(16)
C2 C1 C19 123.23(17)
C3 C2 C1 122.82(16)
C3 C2 C11 118.08(16)
C1 C2 C11 119.08(16)
O1 C3 C4 117.28(16)
O1 C3 C2 120.00(16)
C4 C3 C2 122.66(16)
C3 C4 C9 119.10(16)
C3 C4 C5 122.31(17)
C9 C4 C5 118.59(16)
C6 C5 C4 120.63(17)
C6 C5 H5 119.7
C4 C5 H5 119.7
C5 C6 C7 120.99(18)
C5 C6 H6 119.5
C7 C6 H6 119.5
C8 C7 C6 120.08(18)
C8 C7 H7 120.0
C6 C7 H7 120.0
C7 C8 C9 121.40(18)
C7 C8 H8 119.3
C9 C8 H8 119.3
C10 C9 C4 119.41(16)
C10 C9 C8 122.29(17)
C4 C9 C8 118.29(17)
O2 C10 C9 117.75(16)
O2 C10 C11 119.78(16)
C9 C10 C11 122.41(16)
C10 C11 C12 122.61(16)
C10 C11 C2 118.19(16)
C12 C11 C2 119.18(16)
C13 C12 C11 120.44(16)
C13 C12 C30 116.17(16)
C11 C12 C30 123.38(16)
C12 C13 C18 120.28(17)
C12 C13 C14 121.19(17)
C18 C13 C14 118.51(17)
C15 C14 C13 121.20(18)
C15 C14 H14 119.4
C13 C14 H14 119.4
C14 C15 C16 120.42(18)
C14 C15 H15 119.8
C16 C15 H15 119.8
C17 C16 C15 120.23(18)
C17 C16 H16 119.9
C15 C16 H16 119.9
C16 C17 C18 121.58(18)
C16 C17 H17 119.2
C18 C17 H17 119.2
C1 C18 C13 120.24(17)
C1 C18 C17 121.82(17)
C13 C18 C17 117.94(17)
C20 C19 C1 171.0(2)
C19 C20 Si1 170.19(16)
C23 C21 C22 110.49(18)
C23 C21 Si1 115.13(14)
C22 C21 Si1 111.91(14)
C23 C21 H21 106.2
C22 C21 H21 106.2
Si1 C21 H21 106.2
C21 C22 H22A 109.5
C21 C22 H22B 109.5
H22A C22 H22B 109.5
C21 C22 H22C 109.5
H22A C22 H22C 109.5
H22B C22 H22C 109.5
C21 C23 H23A 109.5
C21 C23 H23B 109.5
H23A C23 H23B 109.5
C21 C23 H23C 109.5
H23A C23 H23C 109.5
H23B C23 H23C 109.5
C26 C24 C25 109.76(16)
C26 C24 Si1 111.34(13)
C25 C24 Si1 112.19(13)
C26 C24 H24 107.8
C25 C24 H24 107.8
Si1 C24 H24 107.8
C24 C25 H25A 109.5
C24 C25 H25B 109.5
H25A C25 H25B 109.5
C24 C25 H25C 109.5
H25A C25 H25C 109.5
H25B C25 H25C 109.5
C24 C26 H26A 109.5
C24 C26 H26B 109.5
H26A C26 H26B 109.5
C24 C26 H26C 109.5
H26A C26 H26C 109.5
H26B C26 H26C 109.5
C28 C27 C29 109.96(15)
C28 C27 Si1 115.07(13)
C29 C27 Si1 112.14(13)
C28 C27 H27 106.4
C29 C27 H27 106.4
Si1 C27 H27 106.4
C27 C28 H28A 109.5
C27 C28 H28B 109.5
H28A C28 H28B 109.5
C27 C28 H28C 109.5
H28A C28 H28C 109.5
H28B C28 H28C 109.5
C27 C29 H29A 109.5
C27 C29 H29B 109.5
H29A C29 H29B 109.5
C27 C29 H29C 109.5
H29A C29 H29C 109.5
H29B C29 H29C 109.5
C31 C30 C12 171.48(19)
C30 C31 Si2 178.63(17)
C33 C32 C34 110.26(16)
C33 C32 Si2 113.45(13)
C34 C32 Si2 110.74(12)
C33 C32 H32 107.4
C34 C32 H32 107.4
Si2 C32 H32 107.4
C32 C33 H33A 109.5
C32 C33 H33B 109.5
H33A C33 H33B 109.5
C32 C33 H33C 109.5
H33A C33 H33C 109.5
H33B C33 H33C 109.5
C32 C34 H34A 109.5
C32 C34 H34B 109.5
H34A C34 H34B 109.5
C32 C34 H34C 109.5
H34A C34 H34C 109.5
H34B C34 H34C 109.5
C37 C35 C36 109.42(15)
C37 C35 Si2 112.69(13)
C36 C35 Si2 111.11(13)
C37 C35 H35 107.8
C36 C35 H35 107.8
Si2 C35 H35 107.8
C35 C36 H36A 109.5
C35 C36 H36B 109.5
H36A C36 H36B 109.5
C35 C36 H36C 109.5
H36A C36 H36C 109.5
H36B C36 H36C 109.5
C35 C37 H37A 109.5
C35 C37 H37B 109.5
H37A C37 H37B 109.5
C35 C37 H37C 109.5
H37A C37 H37C 109.5
H37B C37 H37C 109.5
C40 C38 C39 109.89(15)
C40 C38 Si2 113.32(13)
C39 C38 Si2 113.65(13)
C40 C38 H38 106.5
C39 C38 H38 106.5
Si2 C38 H38 106.5
C38 C39 H39A 109.5
C38 C39 H39B 109.5
H39A C39 H39B 109.5
C38 C39 H39C 109.5
H39A C39 H39C 109.5
H39B C39 H39C 109.5
C38 C40 H40A 109.5
C38 C40 H40B 109.5
H40A C40 H40B 109.5
C38 C40 H40C 109.5
H40A C40 H40C 109.5
H40B C40 H40C 109.5
O1 C41 H41A 109.5
O1 C41 H41B 109.5
H41A C41 H41B 109.5
O1 C41 H41C 109.5
H41A C41 H41C 109.5
H41B C41 H41C 109.5
O2 C42 H42A 109.5
O2 C42 H42B 109.5
H42A C42 H42B 109.5
O2 C42 H42C 109.5
H42A C42 H42C 109.5
H42B C42 H42C 109.5

loop_
_geom_bond_atom_site_label_1
_geom_bond_atom_site_label_2
_geom_bond_distance
Si1 C20 1.842(2)
Si1 C27 1.881(2)
Si1 C24 1.881(2)
Si1 C21 1.889(2)
Si2 C31 1.836(2)
Si2 C32 1.882(2)
Si2 C38 1.888(2)
Si2 C35 1.8882(19)
O1 C3 1.383(2)
O1 C41 1.437(2)
O2 C10 1.383(2)
O2 C42 1.432(2)
C1 C18 1.413(2)
C1 C2 1.427(2)
C1 C19 1.438(3)
C2 C3 1.411(2)
C2 C11 1.459(2)
C3 C4 1.395(2)
C4 C9 1.430(2)
C4 C5 1.437(2)
C5 C6 1.355(2)
C5 H5 0.9500
C6 C7 1.418(2)
C6 H6 0.9500
C7 C8 1.357(2)
C7 H7 0.9500
C8 C9 1.431(2)
C8 H8 0.9500
C9 C10 1.392(2)
C10 C11 1.416(2)
C11 C12 1.431(2)
C12 C13 1.412(2)
C12 C30 1.437(3)
C13 C18 1.427(2)
C13 C14 1.430(2)
C14 C15 1.358(2)
C14 H14 0.9500
C15 C16 1.412(3)
C15 H15 0.9500
C16 C17 1.355(3)
C16 H16 0.9500
C17 C18 1.434(2)
C17 H17 0.9500
C19 C20 1.210(2)
C21 C23 1.529(3)
C21 C22 1.544(3)
C21 H21 1.0000
C22 H22A 0.9800
C22 H22B 0.9800
C22 H22C 0.9800
C23 H23A 0.9800
C23 H23B 0.9800
C23 H23C 0.9800
C24 C26 1.534(3)
C24 C25 1.540(3)
C24 H24 1.0000
C25 H25A 0.9800
C25 H25B 0.9800
C25 H25C 0.9800
C26 H26A 0.9800
C26 H26B 0.9800
C26 H26C 0.9800
C27 C28 1.534(2)
C27 C29 1.538(2)
C27 H27 1.0000
C28 H28A 0.9800
C28 H28B 0.9800
C28 H28C 0.9800
C29 H29A 0.9800
C29 H29B 0.9800
C29 H29C 0.9800
C30 C31 1.211(2)
C32 C33 1.533(2)
C32 C34 1.535(2)
C32 H32 1.0000
C33 H33A 0.9800
C33 H33B 0.9800
C33 H33C 0.9800
C34 H34A 0.9800
C34 H34B 0.9800
C34 H34C 0.9800
C35 C37 1.527(2)
C35 C36 1.536(3)
C35 H35 1.0000
C36 H36A 0.9800
C36 H36B 0.9800
C36 H36C 0.9800
C37 H37A 0.9800
C37 H37B 0.9800
C37 H37C 0.9800
C38 C40 1.539(3)
C38 C39 1.542(3)
C38 H38 1.0000
C39 H39A 0.9800
C39 H39B 0.9800
C39 H39C 0.9800
C40 H40A 0.9800
C40 H40B 0.9800
C40 H40C 0.9800
C41 H41A 0.9800
C41 H41B 0.9800
C41 H41C 0.9800
C42 H42A 0.9800
C42 H42B 0.9800
C42 H42C 0.9800

loop_
_geom_torsion_atom_site_label_1
_geom_torsion_atom_site_label_2
_geom_torsion_atom_site_label_3
_geom_torsion_atom_site_label_4
_geom_torsion
C18 C1 C2 C3 -179.93(16)
C19 C1 C2 C3 1.6(3)
C18 C1 C2 C11 1.6(2)
C19 C1 C2 C11 -176.84(15)
C41 O1 C3 C4 -90.22(18)
C41 O1 C3 C2 92.38(18)
C1 C2 C3 O1 2.4(2)
C11 C2 C3 O1 -179.13(14)
C1 C2 C3 C4 -174.84(16)
C11 C2 C3 C4 3.6(2)
O1 C3 C4 C9 179.70(14)
C2 C3 C4 C9 -3.0(3)
O1 C3 C4 C5 -0.6(2)
C2 C3 C4 C5 176.74(16)
C3 C4 C5 C6 179.24(16)
C9 C4 C5 C6 -1.0(3)
C4 C5 C6 C7 0.1(3)
C5 C6 C7 C8 0.9(3)
C6 C7 C8 C9 -0.9(3)
C3 C4 C9 C10 -0.6(2)
C5 C4 C9 C10 179.67(16)
C3 C4 C9 C8 -179.24(15)
C5 C4 C9 C8 1.0(2)
C7 C8 C9 C10 -178.67(17)
C7 C8 C9 C4 -0.1(3)
C42 O2 C10 C9 86.02(19)
C42 O2 C10 C11 -96.88(19)
C4 C9 C10 O2 -179.51(14)
C8 C9 C10 O2 -0.9(3)
C4 C9 C10 C11 3.5(3)
C8 C9 C10 C11 -177.95(16)
O2 C10 C11 C12 2.1(3)
C9 C10 C11 C12 179.08(16)
O2 C10 C11 C2 -179.72(14)
C9 C10 C11 C2 -2.7(3)
C3 C2 C11 C10 -0.8(2)
C1 C2 C11 C10 177.76(15)
C3 C2 C11 C12 177.48(15)
C1 C2 C11 C12 -4.0(2)
C10 C11 C12 C13 -178.67(16)
C2 C11 C12 C13 3.2(2)
C10 C11 C12 C30 2.4(3)
C2 C11 C12 C30 -175.79(15)
C11 C12 C13 C18 0.1(3)
C30 C12 C13 C18 179.10(15)
C11 C12 C13 C14 -178.93(16)
C30 C12 C13 C14 0.1(2)
C12 C13 C14 C15 -178.84(17)
C18 C13 C14 C15 2.1(3)
C13 C14 C15 C16 0.7(3)
C14 C15 C16 C17 -2.0(3)
C15 C16 C17 C18 0.4(3)
C2 C1 C18 C13 1.6(3)
C19 C1 C18 C13 -179.81(15)
C2 C1 C18 C17 -178.31(16)
C19 C1 C18 C17 0.3(2)
C12 C13 C18 C1 -2.5(3)
C14 C13 C18 C1 176.51(16)
C12 C13 C18 C17 177.43(16)
C14 C13 C18 C17 -3.5(2)
C16 C17 C18 C1 -177.73(18)
C16 C17 C18 C13 2.3(3)
C18 C1 C19 C20 -0.6(13)
C2 C1 C19 C20 177.9(11)
C1 C19 C20 Si1 -76.9(16)
C27 Si1 C20 C19 -115.5(10)
C24 Si1 C20 C19 1.6(10)
C21 Si1 C20 C19 123.1(10)
C20 Si1 C21 C23 -31.14(18)
C27 Si1 C21 C23 -150.34(15)
C24 Si1 C21 C23 84.64(17)
C20 Si1 C21 C22 -158.40(15)
C27 Si1 C21 C22 82.40(17)
C24 Si1 C21 C22 -42.61(19)
C20 Si1 C24 C26 -61.63(15)
C27 Si1 C24 C26 53.81(15)
C21 Si1 C24 C26 179.55(13)
C20 Si1 C24 C25 61.83(15)
C27 Si1 C24 C25 177.28(13)
C21 Si1 C24 C25 -56.99(16)
C20 Si1 C27 C28 159.40(13)
C24 Si1 C27 C28 46.26(16)
C21 Si1 C27 C28 -80.47(15)
C20 Si1 C27 C29 -73.92(14)
C24 Si1 C27 C29 172.93(12)
C21 Si1 C27 C29 46.20(15)
C13 C12 C30 C31 -13.7(13)
C11 C12 C30 C31 165.3(12)
C12 C30 C31 Si2 160(6)
C32 Si2 C31 C30 19(7)
C38 Si2 C31 C30 -100(7)
C35 Si2 C31 C30 137(7)
C31 Si2 C32 C33 -170.45(13)
C38 Si2 C32 C33 -52.55(16)
C35 Si2 C32 C33 74.11(15)
C31 Si2 C32 C34 -45.85(15)
C38 Si2 C32 C34 72.06(15)
C35 Si2 C32 C34 -161.29(13)
C31 Si2 C35 C37 57.19(15)
C32 Si2 C35 C37 172.40(13)
C38 Si2 C35 C37 -62.10(16)
C31 Si2 C35 C36 -66.03(15)
C32 Si2 C35 C36 49.18(15)
C38 Si2 C35 C36 174.68(12)
C31 Si2 C38 C40 -157.54(13)
C32 Si2 C38 C40 85.87(15)
C35 Si2 C38 C40 -39.28(16)
C31 Si2 C38 C39 -31.15(16)
C32 Si2 C38 C39 -147.74(13)
C35 Si2 C38 C39 87.11(15)

loop_
_cod_related_entry_id
_cod_related_entry_code
_cod_related_entry_database
1 21157410 ChemSpider
